data_4114239
loop_
_publ_author_name
'Wesley A. Henderson'
'Neil R. Brooks'
'Victor G. Young'

_publ_section_title
;
 Single-Crystal Structures of Polymer Electrolytes
;
_journal_name_full 'Journal of the American Chemical Society'
_journal_page_first 12098
_journal_page_last 12099
_journal_paper_doi 10.1021/ja036535k
_journal_volume 125
_journal_year 2003
_chemical_formula_sum 'C68 H82 B2 Li2 O10'
_chemical_formula_weight 1094.84
_chemical_name_common 02027y
_space_group_IT_number 14
_symmetry_cell_setting monoclinic
_symmetry_space_group_name_Hall '-P 2yn'
_symmetry_space_group_name_H-M 'P 1 21/n 1'
_atom_sites_solution_hydrogens geom
_atom_sites_solution_primary direct
_atom_sites_solution_secondary difmap
_audit_creation_method SHELXL-97
_cell_angle_alpha 90.00
_cell_angle_beta 91.276(3)
_cell_angle_gamma 90.00
_cell_formula_units_Z 4
_cell_length_a 12.5349(15)
_cell_length_b 36.295(4)
_cell_length_c 13.0899(15)
_cell_measurement_temperature 173(2)
_cell_volume 5953.8(12)
_computing_structure_refinement 'SHELXL-97 (Sheldrick, 1997)'
_computing_structure_solution 'SHELXS-97 (Sheldrick, 1990)'
_diffrn_ambient_temperature 173(2)
_diffrn_measured_fraction_theta_full 0.984
_diffrn_measured_fraction_theta_max 0.984
_diffrn_radiation_monochromator graphite
_diffrn_radiation_source 'fine-focus sealed tube'
_diffrn_radiation_type MoK\a
_diffrn_radiation_wavelength 0.71073
_diffrn_reflns_av_R_equivalents 0.0495
_diffrn_reflns_av_sigmaI/netI 0.0831
_diffrn_reflns_limit_h_max 14
_diffrn_reflns_limit_h_min -14
_diffrn_reflns_limit_k_max 43
_diffrn_reflns_limit_k_min -40
_diffrn_reflns_limit_l_max 9
_diffrn_reflns_limit_l_min -15
_diffrn_reflns_number 24671
_diffrn_reflns_theta_full 25.06
_diffrn_reflns_theta_max 25.06
_diffrn_reflns_theta_min 1.12
_exptl_absorpt_coefficient_mu 0.079
_exptl_absorpt_correction_T_max 1.000000
_exptl_absorpt_correction_T_min 0.896722
_exptl_absorpt_correction_type multi-scan
_exptl_absorpt_process_details 'SADABS (Sheldrick, 2000)'
_exptl_crystal_colour Colorless
_exptl_crystal_density_diffrn 1.221
_exptl_crystal_description Block
_exptl_crystal_F_000 2344
_exptl_crystal_size_max 0.22
_exptl_crystal_size_mid 0.14
_exptl_crystal_size_min 0.08
_refine_diff_density_max 1.036
_refine_diff_density_min -0.555
_refine_diff_density_rms 0.065
_refine_ls_extinction_method none
_refine_ls_goodness_of_fit_ref 1.055
_refine_ls_hydrogen_treatment mixed
_refine_ls_matrix_type full
_refine_ls_number_parameters 741
_refine_ls_number_reflns 10372
_refine_ls_number_restraints 736
_refine_ls_restrained_S_all 1.035
_refine_ls_R_factor_all 0.1752
_refine_ls_R_factor_gt 0.0956
_refine_ls_shift/su_max 0.000
_refine_ls_shift/su_mean 0.000
_refine_ls_structure_factor_coef Fsqd
_refine_ls_weighting_details 'calc w=1/[\s^2^(Fo^2^)+(0.1443P)^2^+6.0135P] where P=(Fo^2^+2Fc^2^)/3'
_refine_ls_weighting_scheme calc
_refine_ls_wR_factor_gt 0.2539
_refine_ls_wR_factor_ref 0.3040
_reflns_number_gt 5372
_reflns_number_total 10372
_reflns_threshold_expression >2sigma(I)
_cod_data_source_file ja036535ksi20030606_041949_2.cif
_cod_data_source_block PEO_LiBPh4
_cod_database_code 4114239

loop_
_symmetry_equiv_pos_as_xyz
'x, y, z'
'-x+1/2, y+1/2, -z+1/2'
'-x, -y, -z'
'x-1/2, -y-1/2, z-1/2'

loop_
_atom_site_label
_atom_site_type_symbol
_atom_site_fract_x
_atom_site_fract_y
_atom_site_fract_z
_atom_site_U_iso_or_equiv
_atom_site_adp_type
_atom_site_occupancy
_atom_site_symmetry_multiplicity
_atom_site_calc_flag
_atom_site_refinement_flags
Li1 Li 0.7859(7) 0.1612(2) 0.0498(6) 0.049(2) Uani 1 1 d .
Li2 Li 0.7454(9) 0.0945(3) 0.2493(8) 0.075(3) Uani 1 1 d .
C1 C 0.9202(5) 0.1739(2) -0.1462(5) 0.107(3) Uani 1 1 d DU
H1A H 0.9131 0.1907 -0.2045 0.160 Uiso 1 1 calc R
H1B H 0.9435 0.1497 -0.1701 0.160 Uiso 1 1 calc R
H1C H 0.9731 0.1837 -0.0971 0.160 Uiso 1 1 calc R
O1 O 0.8198(3) 0.17045(10) -0.0981(3) 0.0720(12) Uani 1 1 d DU
C2 C 0.7342(5) 0.16105(19) -0.1667(5) 0.100(3) Uani 1 1 d DU
H2A H 0.7399 0.1349 -0.1875 0.120 Uiso 1 1 calc R
H2B H 0.7365 0.1766 -0.2287 0.120 Uiso 1 1 calc R
C3 C 0.6362(5) 0.16705(17) -0.1144(4) 0.091(2) Uani 1 1 d DU
H3A H 0.6280 0.1936 -0.0987 0.109 Uiso 1 1 calc R
H3B H 0.5750 0.1593 -0.1583 0.109 Uiso 1 1 calc R
O2 O 0.6386(3) 0.14617(9) -0.0222(3) 0.0694(12) Uani 1 1 d DU
C4 C 0.5477(4) 0.15117(17) 0.0397(5) 0.093(2) Uani 1 1 d DU
H4A H 0.4825 0.1425 0.0030 0.112 Uiso 1 1 calc R
H4B H 0.5387 0.1776 0.0563 0.112 Uiso 1 1 calc R
C5 C 0.5651(4) 0.13018(19) 0.1315(5) 0.114(3) Uani 1 1 d DU
H5A H 0.5041 0.1341 0.1770 0.136 Uiso 1 1 calc R
H5B H 0.5670 0.1037 0.1137 0.136 Uiso 1 1 calc R
O3 O 0.6613(4) 0.13944(9) 0.1857(3) 0.0767(13) Uani 1 1 d DU
C6 C 0.6414(8) 0.17115(13) 0.2465(6) 0.159(4) Uani 1 1 d DU
H6A H 0.6548 0.1648 0.3191 0.191 Uiso 1 1 calc R
H6B H 0.5651 0.1778 0.2384 0.191 Uiso 1 1 calc R
C7 C 0.7047(6) 0.2027(2) 0.2219(3) 0.110(3) Uani 1 1 d DU
H7A H 0.6688 0.2248 0.2489 0.133 Uiso 1 1 calc R
H7B H 0.7743 0.2004 0.2586 0.133 Uiso 1 1 calc R
O4 O 0.7246(2) 0.20870(8) 0.1166(2) 0.0525(9) Uani 1 1 d DU
C8 C 0.8059(3) 0.23556(11) 0.1023(4) 0.0552(14) Uani 1 1 d DU
H8A H 0.7860 0.2586 0.1379 0.066 Uiso 1 1 calc R
H8B H 0.8107 0.2412 0.0286 0.066 Uiso 1 1 calc R
C9 C 0.9083(4) 0.22338(11) 0.1404(4) 0.0571(14) Uani 1 1 d DU
H9A H 0.9651 0.2403 0.1182 0.069 Uiso 1 1 calc R
H9B H 0.9094 0.2225 0.2161 0.069 Uiso 1 1 calc R
O5 O 0.9238(3) 0.18751(9) 0.0992(3) 0.0614(10) Uani 1 1 d DU
C10 C 0.9944(4) 0.16355(16) 0.1541(5) 0.084(2) Uani 1 1 d DU
H10C H 0.9690 0.1597 0.2244 0.100 Uiso 1 1 calc R
H10D H 1.0669 0.1743 0.1582 0.100 Uiso 1 1 calc R
C11 C 0.9959(4) 0.12924(17) 0.0997(6) 0.099(3) Uani 1 1 d DU
H11C H 1.0264 0.1330 0.0314 0.119 Uiso 1 1 calc R
H11D H 1.0411 0.1112 0.1374 0.119 Uiso 1 1 calc R
O6 O 0.8898(3) 0.11535(10) 0.0890(3) 0.0693(11) Uani 1 1 d DU
C12 C 0.8913(6) 0.08303(14) 0.0275(5) 0.099(2) Uani 1 1 d DU
H12C H 0.9473 0.0659 0.0532 0.118 Uiso 1 1 calc R
H12D H 0.9074 0.0896 -0.0440 0.118 Uiso 1 1 calc R
C13 C 0.7887(5) 0.06570(17) 0.0315(3) 0.081(2) Uani 1 1 d DU
H13A H 0.7335 0.0827 0.0040 0.097 Uiso 1 1 calc R
H13B H 0.7883 0.0433 -0.0117 0.097 Uiso 1 1 calc R
O7 O 0.7639(3) 0.05590(9) 0.1337(3) 0.0718(11) Uani 1 1 d DU
C14 C 0.6915(5) 0.02577(16) 0.1376(5) 0.091(2) Uani 1 1 d DU
H14C H 0.7246 0.0034 0.1089 0.109 Uiso 1 1 calc R
H14D H 0.6260 0.0314 0.0969 0.109 Uiso 1 1 calc R
C15 C 0.6656(6) 0.01974(14) 0.2424(5) 0.100(2) Uani 1 1 d DU
H15C H 0.6070 0.0016 0.2470 0.120 Uiso 1 1 calc R
H15D H 0.7285 0.0100 0.2807 0.120 Uiso 1 1 calc R
O8 O 0.6336(4) 0.05404(12) 0.2848(4) 0.1164(19) Uani 1 1 d DU
C16 C 0.5933(10) 0.0535(2) 0.3857(6) 0.181(5) Uani 1 1 d DU
H16C H 0.6423 0.0398 0.4320 0.217 Uiso 1 1 calc R
H16D H 0.5225 0.0414 0.3860 0.217 Uiso 1 1 calc R
C17 C 0.5845(6) 0.0911(2) 0.4187(10) 0.178(5) Uani 1 1 d DU
H17C H 0.5246 0.1032 0.3813 0.213 Uiso 1 1 calc R
H17D H 0.5690 0.0917 0.4925 0.213 Uiso 1 1 calc R
O9 O 0.6808(4) 0.11067(14) 0.4009(4) 0.1053(16) Uani 1 1 d DU
C18 C 0.7664(6) 0.1088(3) 0.4740(6) 0.144(4) Uani 1 1 d DU
H18C H 0.7375 0.1003 0.5397 0.173 Uiso 1 1 calc R
H18D H 0.7945 0.1340 0.4849 0.173 Uiso 1 1 calc R
C19 C 0.8534(8) 0.0853(3) 0.4482(4) 0.142(4) Uani 1 1 d DU
H19A H 0.9172 0.0910 0.4913 0.170 Uiso 1 1 calc R
H19B H 0.8341 0.0591 0.4586 0.170 Uiso 1 1 calc R
O10 O 0.8741(3) 0.09212(13) 0.3434(3) 0.0907(14) Uani 1 1 d DU
C20 C 0.9586(6) 0.0674(3) 0.3207(6) 0.141(4) Uani 1 1 d DU
H20C H 1.0262 0.0773 0.3479 0.211 Uiso 1 1 calc R
H20D H 0.9630 0.0645 0.2464 0.211 Uiso 1 1 calc R
H20E H 0.9448 0.0434 0.3519 0.211 Uiso 1 1 calc R
B1A B 0.2547(4) 0.00231(14) 0.2582(4) 0.0361(12) Uani 1 1 d U
C1A C 0.2306(3) 0.02770(11) 0.3603(3) 0.0356(10) Uani 1 1 d U
C2A C 0.2814(4) 0.06184(12) 0.3783(4) 0.0435(11) Uani 1 1 d U
H2AA H 0.3290 0.0709 0.3288 0.052 Uiso 1 1 calc R
C3A C 0.2646(4) 0.08286(13) 0.4658(4) 0.0497(13) Uani 1 1 d U
H3AA H 0.3008 0.1057 0.4748 0.060 Uiso 1 1 calc R
C4A C 0.1961(4) 0.07077(15) 0.5390(4) 0.0555(14) Uani 1 1 d U
H4AA H 0.1831 0.0853 0.5979 0.067 Uiso 1 1 calc R
C5A C 0.1466(4) 0.03715(15) 0.5252(4) 0.0571(14) Uani 1 1 d U
H5AA H 0.1009 0.0280 0.5762 0.069 Uiso 1 1 calc R
C6A C 0.1631(4) 0.01656(14) 0.4373(4) 0.0477(12) Uani 1 1 d U
H6AA H 0.1265 -0.0062 0.4295 0.057 Uiso 1 1 calc R
C7A C 0.1456(3) -0.02102(12) 0.2277(3) 0.0384(11) Uani 1 1 d U
C8A C 0.1207(4) -0.05423(13) 0.2766(4) 0.0475(12) Uani 1 1 d U
H8AA H 0.1717 -0.0645 0.3231 0.057 Uiso 1 1 calc R
C9A C 0.0243(4) -0.07279(15) 0.2600(4) 0.0582(14) Uani 1 1 d U
H9AA H 0.0102 -0.0949 0.2963 0.070 Uiso 1 1 calc R
C10A C -0.0503(4) -0.05922(17) 0.1911(4) 0.0625(15) Uani 1 1 d U
H10A H -0.1159 -0.0718 0.1794 0.075 Uiso 1 1 calc R
C11A C -0.0285(4) -0.02697(17) 0.1390(4) 0.0581(14) Uani 1 1 d U
H11A H -0.0789 -0.0175 0.0905 0.070 Uiso 1 1 calc R
C12A C 0.0665(4) -0.00860(13) 0.1576(4) 0.0453(12) Uani 1 1 d U
H12A H 0.0792 0.0136 0.1213 0.054 Uiso 1 1 calc R
C13A C 0.2893(3) 0.02949(12) 0.1631(3) 0.0374(10) Uani 1 1 d U
C14A C 0.3767(4) 0.02361(13) 0.1014(3) 0.0411(11) Uani 1 1 d U
H14A H 0.4220 0.0033 0.1168 0.049 Uiso 1 1 calc R
C15A C 0.4015(4) 0.04546(13) 0.0196(4) 0.0452(12) Uani 1 1 d U
H15A H 0.4615 0.0396 -0.0204 0.054 Uiso 1 1 calc R
C16A C 0.3396(4) 0.07607(13) -0.0051(4) 0.0469(12) Uani 1 1 d U
H16A H 0.3557 0.0912 -0.0620 0.056 Uiso 1 1 calc R
C17A C 0.2542(4) 0.08369(13) 0.0555(4) 0.0491(12) Uani 1 1 d U
H17A H 0.2111 0.1047 0.0410 0.059 Uiso 1 1 calc R
C18A C 0.2299(4) 0.06114(13) 0.1379(4) 0.0460(12) Uani 1 1 d U
H18A H 0.1708 0.0674 0.1787 0.055 Uiso 1 1 calc R
C19A C 0.3527(3) -0.02631(11) 0.2848(3) 0.0346(10) Uani 1 1 d U
C20A C 0.3756(4) -0.05625(12) 0.2220(4) 0.0446(12) Uani 1 1 d U
H20A H 0.3282 -0.0615 0.1663 0.054 Uiso 1 1 calc R
C21A C 0.4642(4) -0.07872(12) 0.2369(4) 0.0456(12) Uani 1 1 d U
H21A H 0.4763 -0.0985 0.1910 0.055 Uiso 1 1 calc R
C22A C 0.5339(4) -0.07273(13) 0.3163(4) 0.0506(13) Uani 1 1 d U
H22A H 0.5950 -0.0879 0.3259 0.061 Uiso 1 1 calc R
C23A C 0.5140(4) -0.04445(15) 0.3818(4) 0.0631(16) Uani 1 1 d U
H23A H 0.5617 -0.0399 0.4377 0.076 Uiso 1 1 calc R
C24A C 0.4237(4) -0.02208(13) 0.3673(4) 0.0493(13) Uani 1 1 d U
H24A H 0.4104 -0.0033 0.4158 0.059 Uiso 1 1 calc R
B1B B 0.2740(4) 0.24283(14) 0.0346(4) 0.0382(12) Uani 1 1 d U
C1B C 0.2917(4) 0.21434(13) -0.0604(3) 0.0429(11) Uani 1 1 d U
C2B C 0.2217(4) 0.18480(14) -0.0777(4) 0.0542(13) Uani 1 1 d U
H2BA H 0.1657 0.1808 -0.0312 0.065 Uiso 1 1 calc R
C3B C 0.2310(5) 0.16096(15) -0.1607(4) 0.0673(17) Uani 1 1 d U
H3BA H 0.1817 0.1413 -0.1699 0.081 Uiso 1 1 calc R
C4B C 0.3119(6) 0.16589(17) -0.2298(4) 0.0713(19) Uani 1 1 d U
H4BA H 0.3183 0.1498 -0.2867 0.086 Uiso 1 1 calc R
C5B C 0.3829(5) 0.19442(19) -0.2148(4) 0.0672(17) Uani 1 1 d U
H5BA H 0.4389 0.1981 -0.2614 0.081 Uiso 1 1 calc R
C6B C 0.3729(4) 0.21787(15) -0.1320(4) 0.0535(13) Uani 1 1 d U
H6BA H 0.4233 0.2372 -0.1232 0.064 Uiso 1 1 calc R
C7B C 0.3810(4) 0.26904(14) 0.0523(3) 0.0443(11) Uani 1 1 d U
C8B C 0.4039(4) 0.29781(15) -0.0140(4) 0.0571(14) Uani 1 1 d U
H8BA H 0.3561 0.3025 -0.0698 0.069 Uiso 1 1 calc R
C9B C 0.4939(5) 0.31998(18) -0.0018(5) 0.0715(17) Uani 1 1 d U
H9BA H 0.5068 0.3390 -0.0497 0.086 Uiso 1 1 calc R
C10B C 0.5636(5) 0.31473(19) 0.0776(5) 0.0700(17) Uani 1 1 d U
H10B H 0.6240 0.3303 0.0868 0.084 Uiso 1 1 calc R
C11B C 0.5450(4) 0.28685(18) 0.1436(4) 0.0638(16) Uani 1 1 d U
H11B H 0.5937 0.2828 0.1991 0.077 Uiso 1 1 calc R
C12B C 0.4556(4) 0.26369(15) 0.1320(4) 0.0494(12) Uani 1 1 d U
H12B H 0.4457 0.2441 0.1791 0.059 Uiso 1 1 calc R
C13B C 0.2522(3) 0.22014(12) 0.1412(3) 0.0389(11) Uani 1 1 d U
C14B C 0.1990(4) 0.23536(13) 0.2245(3) 0.0438(11) Uani 1 1 d U
H14B H 0.1708 0.2596 0.2180 0.053 Uiso 1 1 calc R
C15B C 0.1857(4) 0.21676(14) 0.3158(4) 0.0490(12) Uani 1 1 d U
H15B H 0.1495 0.2283 0.3702 0.059 Uiso 1 1 calc R
C16B C 0.2256(4) 0.18114(14) 0.3277(4) 0.0483(12) Uani 1 1 d U
H16B H 0.2167 0.1682 0.3899 0.058 Uiso 1 1 calc R
C17B C 0.2775(4) 0.16521(14) 0.2490(4) 0.0505(13) Uani 1 1 d U
H17B H 0.3047 0.1409 0.2561 0.061 Uiso 1 1 calc R
C18B C 0.2908(3) 0.18439(13) 0.1581(4) 0.0449(12) Uani 1 1 d U
H18B H 0.3280 0.1726 0.1047 0.054 Uiso 1 1 calc R
C19B C 0.1694(3) 0.26971(12) 0.0099(3) 0.0357(10) Uani 1 1 d U
C20B C 0.1555(4) 0.30317(13) 0.0607(3) 0.0429(11) Uani 1 1 d U
H20B H 0.2112 0.3116 0.1053 0.052 Uiso 1 1 calc R
C21B C 0.0643(4) 0.32477(14) 0.0494(4) 0.0502(12) Uani 1 1 d U
H21B H 0.0582 0.3470 0.0873 0.060 Uiso 1 1 calc R
C22B C -0.0167(4) 0.31418(14) -0.0162(4) 0.0497(13) Uani 1 1 d U
H22B H -0.0793 0.3288 -0.0236 0.060 Uiso 1 1 calc R
C23B C -0.0061(4) 0.28226(14) -0.0710(4) 0.0459(12) Uani 1 1 d U
H23B H -0.0608 0.2751 -0.1183 0.055 Uiso 1 1 calc R
C24B C 0.0846(3) 0.26028(12) -0.0577(3) 0.0379(10) Uani 1 1 d U
H24B H 0.0893 0.2381 -0.0957 0.046 Uiso 1 1 calc R

loop_
_atom_site_aniso_label
_atom_site_aniso_U_11
_atom_site_aniso_U_22
_atom_site_aniso_U_33
_atom_site_aniso_U_23
_atom_site_aniso_U_13
_atom_site_aniso_U_12
Li1 0.052(5) 0.052(5) 0.044(5) -0.002(4) -0.006(4) 0.007(4)
Li2 0.098(8) 0.062(6) 0.064(6) -0.012(5) -0.018(6) 0.004(5)
C1 0.142(7) 0.112(6) 0.069(4) -0.010(4) 0.055(5) -0.036(5)
O1 0.108(3) 0.066(2) 0.042(2) -0.0018(18) -0.009(2) -0.009(2)
C2 0.162(8) 0.076(5) 0.059(4) 0.000(3) -0.047(5) 0.001(5)
C3 0.111(6) 0.064(4) 0.094(5) 0.006(4) -0.071(5) 0.003(4)
O2 0.060(3) 0.043(2) 0.103(3) -0.007(2) -0.042(2) 0.0018(18)
C4 0.029(3) 0.066(4) 0.185(8) 0.012(5) -0.020(4) 0.007(3)
C5 0.041(4) 0.096(5) 0.205(9) 0.044(6) 0.036(5) 0.015(4)
O3 0.115(4) 0.051(2) 0.066(3) -0.0056(19) 0.029(2) 0.029(2)
C6 0.328(13) 0.050(4) 0.104(6) -0.015(4) 0.115(8) 0.013(6)
C7 0.115(6) 0.145(7) 0.073(5) -0.064(5) 0.052(4) -0.079(5)
O4 0.049(2) 0.058(2) 0.051(2) -0.0168(16) 0.0062(17) -0.0099(16)
C8 0.055(3) 0.053(3) 0.058(3) -0.010(3) 0.006(3) -0.019(3)
C9 0.051(3) 0.075(4) 0.045(3) -0.009(3) 0.000(3) -0.018(3)
O5 0.045(2) 0.087(3) 0.052(2) 0.004(2) -0.0040(17) 0.0113(19)
C10 0.041(3) 0.120(6) 0.089(5) 0.033(4) -0.007(3) 0.016(4)
C11 0.047(4) 0.118(6) 0.133(7) 0.052(5) 0.026(4) 0.041(4)
O6 0.088(3) 0.068(2) 0.052(2) -0.0014(19) 0.009(2) 0.036(2)
C12 0.144(7) 0.077(5) 0.076(5) 0.018(4) 0.041(5) 0.048(5)
C13 0.129(6) 0.079(4) 0.035(3) -0.023(3) -0.009(4) 0.042(4)
O7 0.095(3) 0.053(2) 0.067(3) -0.0062(19) -0.011(2) -0.001(2)
C14 0.057(4) 0.114(6) 0.101(6) -0.041(4) 0.004(4) -0.026(4)
C15 0.103(6) 0.070(4) 0.129(7) -0.031(4) 0.041(5) -0.006(4)
O8 0.124(4) 0.081(3) 0.146(5) -0.044(3) 0.050(4) -0.022(3)
C16 0.231(11) 0.142(8) 0.176(9) -0.087(7) 0.149(9) -0.085(8)
C17 0.194(10) 0.099(6) 0.246(11) -0.055(7) 0.145(9) -0.079(7)
O9 0.106(4) 0.102(4) 0.110(4) 0.004(3) 0.038(3) -0.006(3)
C18 0.175(9) 0.186(9) 0.070(5) 0.016(6) -0.025(6) 0.093(8)
C19 0.177(10) 0.186(9) 0.061(5) 0.010(5) 0.005(6) 0.040(8)
O10 0.084(3) 0.125(4) 0.063(3) 0.024(3) -0.003(2) 0.027(3)
C20 0.086(6) 0.219(10) 0.118(7) 0.021(7) 0.001(5) 0.098(7)
B1A 0.036(3) 0.040(3) 0.033(3) -0.001(2) -0.002(2) 0.009(2)
C1A 0.033(2) 0.038(2) 0.036(2) -0.0001(19) -0.005(2) 0.0093(19)
C2A 0.045(3) 0.043(3) 0.042(3) -0.001(2) -0.002(2) 0.009(2)
C3A 0.058(3) 0.040(3) 0.050(3) -0.008(2) -0.014(3) 0.007(2)
C4A 0.058(3) 0.057(3) 0.051(3) -0.022(3) -0.002(3) 0.013(3)
C5A 0.056(3) 0.071(4) 0.045(3) -0.009(3) 0.012(3) 0.000(3)
C6A 0.049(3) 0.053(3) 0.041(3) -0.008(2) 0.005(2) 0.004(2)
C7A 0.035(2) 0.048(3) 0.032(2) -0.009(2) 0.007(2) 0.008(2)
C8A 0.048(3) 0.053(3) 0.041(3) -0.005(2) 0.003(2) -0.001(2)
C9A 0.061(4) 0.064(3) 0.050(3) -0.016(3) 0.015(3) -0.017(3)
C10A 0.043(3) 0.081(4) 0.063(4) -0.030(3) 0.005(3) -0.010(3)
C11A 0.038(3) 0.080(4) 0.056(3) -0.018(3) -0.007(3) 0.006(3)
C12A 0.041(3) 0.051(3) 0.044(3) -0.006(2) 0.000(2) 0.012(2)
C13A 0.033(2) 0.044(3) 0.035(2) -0.003(2) -0.004(2) 0.010(2)
C14A 0.036(3) 0.046(3) 0.041(3) -0.001(2) 0.004(2) 0.012(2)
C15A 0.037(3) 0.051(3) 0.048(3) -0.001(2) 0.011(2) 0.003(2)
C16A 0.047(3) 0.047(3) 0.048(3) 0.007(2) 0.007(2) 0.002(2)
C17A 0.044(3) 0.051(3) 0.052(3) 0.010(2) 0.002(2) 0.014(2)
C18A 0.040(3) 0.056(3) 0.042(3) 0.008(2) 0.007(2) 0.019(2)
C19A 0.037(2) 0.034(2) 0.033(2) -0.0023(19) 0.002(2) 0.0029(19)
C20A 0.053(3) 0.042(3) 0.039(3) -0.009(2) -0.010(2) 0.008(2)
C21A 0.050(3) 0.035(2) 0.051(3) -0.008(2) 0.001(2) 0.011(2)
C22A 0.043(3) 0.046(3) 0.063(3) -0.005(2) -0.008(3) 0.018(2)
C23A 0.056(3) 0.063(3) 0.069(4) -0.024(3) -0.022(3) 0.025(3)
C24A 0.054(3) 0.044(3) 0.048(3) -0.016(2) -0.012(2) 0.014(2)
B1B 0.035(3) 0.048(3) 0.032(3) 0.006(2) 0.003(2) 0.006(2)
C1B 0.044(3) 0.049(3) 0.035(2) 0.009(2) -0.003(2) 0.015(2)
C2B 0.065(3) 0.048(3) 0.049(3) 0.001(2) 0.000(3) 0.010(3)
C3B 0.092(5) 0.052(3) 0.056(4) -0.004(3) -0.017(3) 0.024(3)
C4B 0.104(5) 0.067(4) 0.042(3) -0.006(3) -0.013(3) 0.050(4)
C5B 0.074(4) 0.090(4) 0.037(3) 0.009(3) 0.003(3) 0.050(4)
C6B 0.060(3) 0.062(3) 0.038(3) 0.011(2) 0.002(2) 0.025(3)
C7B 0.033(2) 0.063(3) 0.037(3) -0.001(2) 0.007(2) 0.006(2)
C8B 0.046(3) 0.081(4) 0.045(3) 0.014(3) 0.007(2) -0.009(3)
C9B 0.050(3) 0.089(4) 0.077(4) 0.014(3) 0.018(3) -0.017(3)
C10B 0.051(3) 0.096(5) 0.064(4) -0.007(3) 0.016(3) -0.023(3)
C11B 0.040(3) 0.099(4) 0.052(3) -0.010(3) -0.003(3) -0.008(3)
C12B 0.038(3) 0.070(3) 0.040(3) 0.000(2) 0.006(2) -0.001(2)
C13B 0.028(2) 0.050(3) 0.038(3) 0.004(2) -0.003(2) -0.001(2)
C14B 0.046(3) 0.051(3) 0.034(3) 0.005(2) 0.000(2) -0.002(2)
C15B 0.049(3) 0.063(3) 0.036(3) 0.002(2) 0.004(2) 0.004(2)
C16B 0.039(3) 0.067(3) 0.039(3) 0.019(2) 0.001(2) 0.003(2)
C17B 0.038(3) 0.061(3) 0.052(3) 0.016(3) -0.001(2) 0.007(2)
C18B 0.032(2) 0.061(3) 0.042(3) 0.012(2) 0.003(2) 0.007(2)
C19B 0.040(3) 0.041(2) 0.026(2) 0.0052(19) 0.0050(19) -0.001(2)
C20B 0.047(3) 0.048(3) 0.034(2) 0.002(2) -0.006(2) 0.000(2)
C21B 0.058(3) 0.048(3) 0.045(3) 0.001(2) 0.008(3) 0.010(2)
C22B 0.042(3) 0.057(3) 0.050(3) 0.013(3) 0.002(2) 0.013(2)
C23B 0.037(3) 0.058(3) 0.043(3) 0.007(2) -0.004(2) -0.001(2)
C24B 0.040(3) 0.039(2) 0.035(2) 0.004(2) 0.003(2) 0.000(2)

loop_
_atom_type_symbol
_atom_type_description
_atom_type_scat_dispersion_real
_atom_type_scat_dispersion_imag
_atom_type_scat_source
C C 0.0033 0.0016 'International Tables Vol C Tables 4.2.6.8 and 6.1.1.4'
H H 0.0000 0.0000 'International Tables Vol C Tables 4.2.6.8 and 6.1.1.4'
Li Li -0.0003 0.0001 'International Tables Vol C Tables 4.2.6.8 and 6.1.1.4'
B B 0.0013 0.0007 'International Tables Vol C Tables 4.2.6.8 and 6.1.1.4'
O O 0.0106 0.0060 'International Tables Vol C Tables 4.2.6.8 and 6.1.1.4'

loop_
_geom_angle_atom_site_label_1
_geom_angle_atom_site_label_2
_geom_angle_atom_site_label_3
_geom_angle
_geom_angle_publ_flag
O1 Li1 O5 91.8(4) y
O1 Li1 O4 110.6(4) y
O5 Li1 O4 78.5(3) y
O1 Li1 O2 79.5(3) y
O5 Li1 O2 166.0(5) y
O4 Li1 O2 94.2(3) y
O1 Li1 O6 102.5(4) y
O5 Li1 O6 77.7(3) y
O4 Li1 O6 139.4(4) y
O2 Li1 O6 114.8(4) y
O1 Li1 O3 151.1(4) y
O5 Li1 O3 116.8(4) y
O4 Li1 O3 73.9(3) y
O2 Li1 O3 71.7(3) y
O6 Li1 O3 88.3(3) y
O10 Li2 O7 108.4(5) y
O10 Li2 O8 111.5(5) y
O7 Li2 O8 77.0(4) y
O10 Li2 O3 131.6(5) y
O7 Li2 O3 107.3(4) y
O8 Li2 O3 107.5(5) y
O10 Li2 O9 76.6(4) y
O7 Li2 O9 150.5(6) y
O8 Li2 O9 74.3(4) y
O3 Li2 O9 87.7(4) y
O1 C1 H1A 109.5 y
O1 C1 H1B 109.5 y
H1A C1 H1B 109.5 y
O1 C1 H1C 109.5 y
H1A C1 H1C 109.5 y
H1B C1 H1C 109.5 y
C1 O1 C2 113.8(5) y
C1 O1 Li1 130.1(4) y
C2 O1 Li1 113.1(4) y
O1 C2 C3 107.7(5) y
O1 C2 H2A 110.2 y
C3 C2 H2A 110.2 y
O1 C2 H2B 110.2 y
C3 C2 H2B 110.2 y
H2A C2 H2B 108.5 y
O2 C3 C2 108.7(5) y
O2 C3 H3A 109.9 y
C2 C3 H3A 109.9 y
O2 C3 H3B 109.9 y
C2 C3 H3B 109.9 y
H3A C3 H3B 108.3 y
C4 O2 C3 114.3(5) y
C4 O2 Li1 114.4(4) y
C3 O2 Li1 103.9(4) y
O2 C4 C5 107.4(5) y
O2 C4 H4A 110.2 y
C5 C4 H4A 110.2 y
O2 C4 H4B 110.2 y
C5 C4 H4B 110.2 y
H4A C4 H4B 108.5 y
O3 C5 C4 113.8(5) y
O3 C5 H5A 108.8 y
C4 C5 H5A 108.8 y
O3 C5 H5B 108.8 y
C4 C5 H5B 108.8 y
H5A C5 H5B 107.7 y
C6 O3 C5 108.2(6) y
C6 O3 Li2 119.9(6) y
C5 O3 Li2 115.2(4) y
C6 O3 Li1 105.0(4) y
C5 O3 Li1 104.6(4) y
Li2 O3 Li1 102.1(4) y
O3 C6 C7 114.6(6) y
O3 C6 H6A 108.6 y
C7 C6 H6A 108.6 y
O3 C6 H6B 108.6 y
C7 C6 H6B 108.6 y
H6A C6 H6B 107.6 y
O4 C7 C6 116.7(5) y
O4 C7 H7A 108.1 y
C6 C7 H7A 108.1 y
O4 C7 H7B 108.1 y
C6 C7 H7B 108.1 y
H7A C7 H7B 107.3 y
C7 O4 C8 111.9(4) y
C7 O4 Li1 110.7(4) y
C8 O4 Li1 103.8(4) y
O4 C8 C9 112.3(4) y
O4 C8 H8A 109.1 y
C9 C8 H8A 109.1 y
O4 C8 H8B 109.1 y
C9 C8 H8B 109.1 y
H8A C8 H8B 107.9 y
O5 C9 C8 106.2(3) y
O5 C9 H9A 110.5 y
C8 C9 H9A 110.5 y
O5 C9 H9B 110.5 y
C8 C9 H9B 110.5 y
H9A C9 H9B 108.7 y
C10 O5 C9 117.1(4) y
C10 O5 Li1 112.5(4) y
C9 O5 Li1 114.8(3) y
O5 C10 C11 107.1(5) y
O5 C10 H10C 110.3 y
C11 C10 H10C 110.3 y
O5 C10 H10D 110.3 y
C11 C10 H10D 110.3 y
H10C C10 H10D 108.5 y
O6 C11 C10 109.5(5) y
O6 C11 H11C 109.8 y
C10 C11 H11C 109.8 y
O6 C11 H11D 109.8 y
C10 C11 H11D 109.8 y
H11C C11 H11D 108.2 y
C12 O6 C11 108.8(5) y
C12 O6 Li1 120.9(4) y
C11 O6 Li1 107.8(4) y
O6 C12 C13 108.5(5) y
O6 C12 H12C 110.0 y
C13 C12 H12C 110.0 y
O6 C12 H12D 110.0 y
C13 C12 H12D 110.0 y
H12C C12 H12D 108.4 y
O7 C13 C12 111.1(5) y
O7 C13 H13A 109.4 y
C12 C13 H13A 109.4 y
O7 C13 H13B 109.4 y
C12 C13 H13B 109.4 y
H13A C13 H13B 108.0 y
C14 O7 C13 112.2(5) y
C14 O7 Li2 114.2(5) y
C13 O7 Li2 123.0(4) y
O7 C14 C15 108.0(5) y
O7 C14 H14C 110.1 y
C15 C14 H14C 110.1 y
O7 C14 H14D 110.1 y
C15 C14 H14D 110.1 y
H14C C14 H14D 108.4 y
O8 C15 C14 108.1(5) y
O8 C15 H15C 110.1 y
C14 C15 H15C 110.1 y
O8 C15 H15D 110.1 y
C14 C15 H15D 110.1 y
H15C C15 H15D 108.4 y
C16 O8 C15 117.3(5) y
C16 O8 Li2 117.9(5) y
C15 O8 Li2 109.4(5) y
O8 C16 C17 107.4(7) y
O8 C16 H16C 110.2 y
C17 C16 H16C 110.2 y
O8 C16 H16D 110.2 y
C17 C16 H16D 110.2 y
H16C C16 H16D 108.5 y
O9 C17 C16 110.7(6) y
O9 C17 H17C 109.5 y
C16 C17 H17C 109.5 y
O9 C17 H17D 109.5 y
C16 C17 H17D 109.5 y
H17C C17 H17D 108.1 y
C18 O9 C17 119.7(8) y
C18 O9 Li2 107.6(5) y
C17 O9 Li2 109.8(6) y
O9 C18 C19 115.8(7) y
O9 C18 H18C 108.3 y
C19 C18 H18C 108.3 y
O9 C18 H18D 108.3 y
C19 C18 H18D 108.3 y
H18C C18 H18D 107.4 y
O10 C19 C18 106.2(7) y
O10 C19 H19A 110.5 y
C18 C19 H19A 110.5 y
O10 C19 H19B 110.5 y
C18 C19 H19B 110.5 y
H19A C19 H19B 108.7 y
C19 O10 C20 104.1(6) y
C19 O10 Li2 115.9(6) y
C20 O10 Li2 119.3(5) y
O10 C20 H20C 109.5 y
O10 C20 H20D 109.5 y
H20C C20 H20D 109.5 y
O10 C20 H20E 109.5 y
H20C C20 H20E 109.5 y
H20D C20 H20E 109.5 y
C19A B1A C7A 109.9(4) y
C19A B1A C13A 109.2(4) y
C7A B1A C13A 110.7(3) y
C19A B1A C1A 109.3(3) y
C7A B1A C1A 108.4(4) y
C13A B1A C1A 109.3(4) y
C6A C1A C2A 114.4(4) y
C6A C1A B1A 123.2(4) y
C2A C1A B1A 122.3(4) y
C3A C2A C1A 122.8(5) y
C3A C2A H2AA 118.6 y
C1A C2A H2AA 118.6 y
C4A C3A C2A 120.4(5) y
C4A C3A H3AA 119.8 y
C2A C3A H3AA 119.8 y
C3A C4A C5A 118.6(5) y
C3A C4A H4AA 120.7 y
C5A C4A H4AA 120.7 y
C4A C5A C6A 120.6(5) y
C4A C5A H5AA 119.7 y
C6A C5A H5AA 119.7 y
C1A C6A C5A 123.2(5) y
C1A C6A H6AA 118.4 y
C5A C6A H6AA 118.4 y
C8A C7A C12A 114.3(4) y
C8A C7A B1A 121.4(4) y
C12A C7A B1A 124.1(4) y
C9A C8A C7A 122.9(5) y
C9A C8A H8AA 118.5 y
C7A C8A H8AA 118.5 y
C10A C9A C8A 120.2(5) y
C10A C9A H9AA 119.9 y
C8A C9A H9AA 119.9 y
C9A C10A C11A 119.1(5) y
C9A C10A H10A 120.4 y
C11A C10A H10A 120.4 y
C12A C11A C10A 119.9(5) y
C12A C11A H11A 120.0 y
C10A C11A H11A 120.0 y
C11A C12A C7A 123.5(5) y
C11A C12A H12A 118.3 y
C7A C12A H12A 118.3 y
C14A C13A C18A 114.2(4) y
C14A C13A B1A 124.6(4) y
C18A C13A B1A 121.2(4) y
C15A C14A C13A 123.9(4) y
C15A C14A H14A 118.0 y
C13A C14A H14A 118.0 y
C14A C15A C16A 120.6(4) y
C14A C15A H15A 119.7 y
C16A C15A H15A 119.7 y
C17A C16A C15A 117.6(5) y
C17A C16A H16A 121.2 y
C15A C16A H16A 121.2 y
C16A C17A C18A 121.0(4) y
C16A C17A H17A 119.5 y
C18A C17A H17A 119.5 y
C17A C18A C13A 122.6(4) y
C17A C18A H18A 118.7 y
C13A C18A H18A 118.7 y
C24A C19A C20A 114.0(4) y
C24A C19A B1A 123.9(4) y
C20A C19A B1A 122.0(4) y
C21A C20A C19A 123.3(4) y
C21A C20A H20A 118.4 y
C19A C20A H20A 118.4 y
C22A C21A C20A 120.8(4) y
C22A C21A H21A 119.6 y
C20A C21A H21A 119.6 y
C21A C22A C23A 118.5(4) y
C21A C22A H22A 120.7 y
C23A C22A H22A 120.7 y
C22A C23A C24A 120.6(5) y
C22A C23A H23A 119.7 y
C24A C23A H23A 119.7 y
C19A C24A C23A 122.8(4) y
C19A C24A H24A 118.6 y
C23A C24A H24A 118.6 y
C1B B1B C13B 110.8(4) y
C1B B1B C7B 110.3(4) y
C13B B1B C7B 108.5(4) y
C1B B1B C19B 110.1(3) y
C13B B1B C19B 108.2(4) y
C7B B1B C19B 108.8(4) y
C2B C1B C6B 115.0(5) y
C2B C1B B1B 120.8(4) y
C6B C1B B1B 124.2(5) y
C3B C2B C1B 122.5(6) y
C3B C2B H2BA 118.7 y
C1B C2B H2BA 118.7 y
C4B C3B C2B 120.2(6) y
C4B C3B H3BA 119.9 y
C2B C3B H3BA 119.9 y
C5B C4B C3B 118.9(5) y
C5B C4B H4BA 120.5 y
C3B C4B H4BA 120.5 y
C4B C5B C6B 120.3(6) y
C4B C5B H5BA 119.9 y
C6B C5B H5BA 119.9 y
C5B C6B C1B 123.0(6) y
C5B C6B H6BA 118.5 y
C1B C6B H6BA 118.5 y
C8B C7B C12B 115.2(5) y
C8B C7B B1B 121.4(4) y
C12B C7B B1B 123.4(4) y
C7B C8B C9B 122.7(5) y
C7B C8B H8BA 118.7 y
C9B C8B H8BA 118.7 y
C10B C9B C8B 120.9(6) y
C10B C9B H9BA 119.6 y
C8B C9B H9BA 119.6 y
C11B C10B C9B 118.5(5) y
C11B C10B H10B 120.8 y
C9B C10B H10B 120.8 y
C10B C11B C12B 121.7(5) y
C10B C11B H11B 119.1 y
C12B C11B H11B 119.1 y
C7B C12B C11B 121.0(5) y
C7B C12B H12B 119.5 y
C11B C12B H12B 119.5 y
C18B C13B C14B 114.2(4) y
C18B C13B B1B 122.2(4) y
C14B C13B B1B 123.5(4) y
C15B C14B C13B 123.1(5) y
C15B C14B H14B 118.4 y
C13B C14B H14B 118.4 y
C14B C15B C16B 119.9(5) y
C14B C15B H15B 120.0 y
C16B C15B H15B 120.0 y
C17B C16B C15B 119.1(4) y
C17B C16B H16B 120.5 y
C15B C16B H16B 120.5 y
C16B C17B C18B 120.2(5) y
C16B C17B H17B 119.9 y
C18B C17B H17B 119.9 y
C17B C18B C13B 123.4(5) y
C17B C18B H18B 118.3 y
C13B C18B H18B 118.3 y
C20B C19B C24B 114.2(4) y
C20B C19B B1B 121.6(4) y
C24B C19B B1B 124.1(4) y
C21B C20B C19B 123.3(4) y
C21B C20B H20B 118.3 y
C19B C20B H20B 118.3 y
C22B C21B C20B 120.3(5) y
C22B C21B H21B 119.9 y
C20B C21B H21B 119.9 y
C23B C22B C21B 119.1(4) y
C23B C22B H22B 120.5 y
C21B C22B H22B 120.5 y
C22B C23B C24B 120.4(4) y
C22B C23B H23B 119.8 y
C24B C23B H23B 119.8 y
C23B C24B C19B 122.7(4) y
C23B C24B H24B 118.7 y
C19B C24B H24B 118.7 y

loop_
_geom_bond_atom_site_label_1
_geom_bond_atom_site_label_2
_geom_bond_distance
_geom_bond_publ_flag
Li1 O1 2.020(9) y
Li1 O5 2.066(9) y
Li1 O4 2.087(9) y
Li1 O2 2.125(9) y
Li1 O6 2.168(9) y
Li1 O3 2.521(10) y
Li2 O10 2.010(11) y
Li2 O7 2.079(10) y
Li2 O8 2.090(13) y
Li2 O3 2.103(11) y
Li2 O9 2.237(12) y
C1 O1 1.425(2) y
C1 H1A 0.9800 y
C1 H1B 0.9800 y
C1 H1C 0.9800 y
O1 C2 1.425(2) y
C2 C3 1.435(4) y
C2 H2A 0.9900 y
C2 H2B 0.9900 y
C3 O2 1.425(2) y
C3 H3A 0.9900 y
C3 H3B 0.9900 y
O2 C4 1.424(2) y
C4 C5 1.435(4) y
C4 H4A 0.9900 y
C4 H4B 0.9900 y
C5 O3 1.426(2) y
C5 H5A 0.9900 y
C5 H5B 0.9900 y
O3 C6 1.424(2) y
C6 C7 1.432(4) y
C6 H6A 0.9900 y
C6 H6B 0.9900 y
C7 O4 1.424(2) y
C7 H7A 0.9900 y
C7 H7B 0.9900 y
O4 C8 1.425(2) y
C8 C9 1.436(4) y
C8 H8A 0.9900 y
C8 H8B 0.9900 y
C9 O5 1.425(2) y
C9 H9A 0.9900 y
C9 H9B 0.9900 y
O5 C10 1.423(2) y
C10 C11 1.435(4) y
C10 H10C 0.9900 y
C10 H10D 0.9900 y
C11 O6 1.426(2) y
C11 H11C 0.9900 y
C11 H11D 0.9900 y
O6 C12 1.424(2) y
C12 C13 1.434(4) y
C12 H12C 0.9900 y
C12 H12D 0.9900 y
C13 O7 1.425(2) y
C13 H13A 0.9900 y
C13 H13B 0.9900 y
O7 C14 1.423(2) y
C14 C15 1.434(4) y
C14 H14C 0.9900 y
C14 H14D 0.9900 y
C15 O8 1.424(2) y
C15 H15C 0.9900 y
C15 H15D 0.9900 y
O8 C16 1.424(2) y
C16 C17 1.435(4) y
C16 H16C 0.9900 y
C16 H16D 0.9900 y
C17 O9 1.424(2) y
C17 H17C 0.9900 y
C17 H17D 0.9900 y
O9 C18 1.423(2) y
C18 C19 1.432(4) y
C18 H18C 0.9900 y
C18 H18D 0.9900 y
C19 O10 1.423(2) y
C19 H19A 0.9900 y
C19 H19B 0.9900 y
O10 C20 1.425(2) y
C20 H20C 0.9800 y
C20 H20D 0.9800 y
C20 H20E 0.9800 y
B1A C19A 1.640(6) y
B1A C7A 1.651(7) y
B1A C13A 1.655(7) y
B1A C1A 1.656(6) y
C1A C6A 1.390(6) y
C1A C2A 1.410(6) y
C2A C3A 1.396(7) y
C2A H2AA 0.9500 y
C3A C4A 1.372(7) y
C3A H3AA 0.9500 y
C4A C5A 1.379(7) y
C4A H4AA 0.9500 y
C5A C6A 1.392(7) y
C5A H5AA 0.9500 y
C6A H6AA 0.9500 y
C7A C8A 1.403(6) y
C7A C12A 1.409(6) y
C8A C9A 1.396(7) y
C8A H8AA 0.9500 y
C9A C10A 1.376(8) y
C9A H9AA 0.9500 y
C10A C11A 1.385(8) y
C10A H10A 0.9500 y
C11A C12A 1.382(7) y
C11A H11A 0.9500 y
C12A H12A 0.9500 y
C13A C14A 1.392(6) y
C13A C18A 1.404(6) y
C14A C15A 1.373(6) y
C14A H14A 0.9500 y
C15A C16A 1.390(6) y
C15A H15A 0.9500 y
C16A C17A 1.375(7) y
C16A H16A 0.9500 y
C17A C18A 1.393(7) y
C17A H17A 0.9500 y
C18A H18A 0.9500 y
C19A C24A 1.391(6) y
C19A C20A 1.397(6) y
C20A C21A 1.388(6) y
C20A H20A 0.9500 y
C21A C22A 1.360(6) y
C21A H21A 0.9500 y
C22A C23A 1.364(7) y
C22A H22A 0.9500 y
C23A C24A 1.402(7) y
C23A H23A 0.9500 y
C24A H24A 0.9500 y
B1B C1B 1.636(7) y
B1B C13B 1.649(7) y
B1B C7B 1.656(7) y
B1B C19B 1.660(6) y
C1B C2B 1.401(7) y
C1B C6B 1.404(7) y
C2B C3B 1.396(7) y
C2B H2BA 0.9500 y
C3B C4B 1.386(9) y
C3B H3BA 0.9500 y
C4B C5B 1.376(9) y
C4B H4BA 0.9500 y
C5B C6B 1.386(8) y
C5B H5BA 0.9500 y
C6B H6BA 0.9500 y
C7B C8B 1.391(7) y
C7B C12B 1.399(6) y
C8B C9B 1.393(7) y
C8B H8BA 0.9500 y
C9B C10B 1.356(8) y
C9B H9BA 0.9500 y
C10B C11B 1.353(8) y
C10B H10B 0.9500 y
C11B C12B 1.407(7) y
C11B H11B 0.9500 y
C12B H12B 0.9500 y
C13B C18B 1.401(6) y
C13B C14B 1.404(6) y
C14B C15B 1.385(6) y
C14B H14B 0.9500 y
C15B C16B 1.394(7) y
C15B H15B 0.9500 y
C16B C17B 1.359(7) y
C16B H16B 0.9500 y
C17B C18B 1.391(6) y
C17B H17B 0.9500 y
C18B H18B 0.9500 y
C19B C20B 1.397(6) y
C19B C24B 1.411(6) y
C20B C21B 1.391(6) y
C20B H20B 0.9500 y
C21B C22B 1.370(7) y
C21B H21B 0.9500 y
C22B C23B 1.370(7) y
C22B H22B 0.9500 y
C23B C24B 1.396(6) y
C23B H23B 0.9500 y
C24B H24B 0.9500 y

loop_
_geom_torsion_atom_site_label_1
_geom_torsion_atom_site_label_2
_geom_torsion_atom_site_label_3
_geom_torsion_atom_site_label_4
_geom_torsion
_geom_torsion_publ_flag
O5 Li1 O1 C1 29.7(7) y
O4 Li1 O1 C1 108.1(6) y
O2 Li1 O1 C1 -161.3(5) y
O6 Li1 O1 C1 -48.0(7) y
O3 Li1 O1 C1 -157.9(8) y
O5 Li1 O1 C2 -171.3(4) y
O4 Li1 O1 C2 -92.9(5) y
O2 Li1 O1 C2 -2.4(5) y
O6 Li1 O1 C2 110.9(5) y
O3 Li1 O1 C2 1.1(10) y
C1 O1 C2 C3 -166.5(6) y
Li1 O1 C2 C3 31.0(7) y
O1 C2 C3 O2 -56.0(7) y
C2 C3 O2 C4 177.0(5) y
C2 C3 O2 Li1 51.6(6) y
O1 Li1 O2 C4 -151.6(4) y
O5 Li1 O2 C4 -99(2) y
O4 Li1 O2 C4 -41.4(5) y
O6 Li1 O2 C4 109.3(5) y
O3 Li1 O2 C4 30.1(4) y
O1 Li1 O2 C3 -26.3(4) y
O5 Li1 O2 C3 26(2) y
O4 Li1 O2 C3 83.9(4) y
O6 Li1 O2 C3 -125.3(5) y
O3 Li1 O2 C3 155.5(4) y
C3 O2 C4 C5 -176.7(5) y
Li1 O2 C4 C5 -57.0(6) y
O2 C4 C5 O3 56.2(7) y
C4 C5 O3 C6 82.5(7) y
C4 C5 O3 Li2 -140.3(6) y
C4 C5 O3 Li1 -29.1(7) y
O10 Li2 O3 C6 -40.9(11) y
O7 Li2 O3 C6 -176.9(5) y
O8 Li2 O3 C6 101.7(6) y
O9 Li2 O3 C6 29.0(7) y
O10 Li2 O3 C5 -172.7(7) y
O7 Li2 O3 C5 51.2(7) y
O8 Li2 O3 C5 -30.2(7) y
O9 Li2 O3 C5 -102.9(5) y
O10 Li2 O3 Li1 74.6(8) y
O7 Li2 O3 Li1 -61.5(5) y
O8 Li2 O3 Li1 -142.9(4) y
O9 Li2 O3 Li1 144.4(3) y
O1 Li1 O3 C6 -117.7(10) y
O5 Li1 O3 C6 53.8(7) y
O4 Li1 O3 C6 -14.0(6) y
O2 Li1 O3 C6 -114.1(6) y
O6 Li1 O3 C6 129.0(6) y
O1 Li1 O3 C5 -3.9(10) y
O5 Li1 O3 C5 167.6(4) y
O4 Li1 O3 C5 99.8(4) y
O2 Li1 O3 C5 -0.3(4) y
O6 Li1 O3 C5 -117.1(4) y
O1 Li1 O3 Li2 116.4(9) y
O5 Li1 O3 Li2 -72.1(5) y
O4 Li1 O3 Li2 -139.9(3) y
O2 Li1 O3 Li2 120.0(3) y
O6 Li1 O3 Li2 3.2(4) y
C5 O3 C6 C7 -118.6(9) y
Li2 O3 C6 C7 106.6(8) y
Li1 O3 C6 C7 -7.2(10) y
O3 C6 C7 O4 38.0(12) y
C6 C7 O4 C8 -167.4(7) y
C6 C7 O4 Li1 -52.1(9) y
O1 Li1 O4 C7 -177.7(4) y
O5 Li1 O4 C7 -90.1(4) y
O2 Li1 O4 C7 102.0(4) y
O6 Li1 O4 C7 -35.0(8) y
O3 Li1 O4 C7 32.4(4) y
O1 Li1 O4 C8 -57.4(5) y
O5 Li1 O4 C8 30.1(3) y
O2 Li1 O4 C8 -137.7(3) y
O6 Li1 O4 C8 85.2(7) y
O3 Li1 O4 C8 152.7(3) y
C7 O4 C8 C9 65.9(6) y
Li1 O4 C8 C9 -53.5(5) y
O4 C8 C9 O5 49.5(5) y
C8 C9 O5 C10 -155.3(4) y
C8 C9 O5 Li1 -20.1(5) y
O1 Li1 O5 C10 -117.9(4) y
O4 Li1 O5 C10 131.5(4) y
O2 Li1 O5 C10 -168.8(19) y
O6 Li1 O5 C10 -15.5(5) y
O3 Li1 O5 C10 66.2(5) y
O1 Li1 O5 C9 104.8(4) y
O4 Li1 O5 C9 -5.8(4) y
O2 Li1 O5 C9 54(2) y
O6 Li1 O5 C9 -152.7(3) y
O3 Li1 O5 C9 -71.1(5) y
C9 O5 C10 C11 179.0(5) y
Li1 O5 C10 C11 42.7(6) y
O5 C10 C11 O6 -56.4(7) y
C10 C11 O6 C12 175.0(5) y
C10 C11 O6 Li1 42.2(6) y
O1 Li1 O6 C12 -51.3(6) y
O5 Li1 O6 C12 -140.4(5) y
O4 Li1 O6 C12 164.2(6) y
O2 Li1 O6 C12 32.7(7) y
O3 Li1 O6 C12 101.6(5) y
O1 Li1 O6 C11 74.6(5) y
O5 Li1 O6 C11 -14.5(5) y
O4 Li1 O6 C11 -69.8(8) y
O2 Li1 O6 C11 158.6(5) y
O3 Li1 O6 C11 -132.4(4) y
C11 O6 C12 C13 170.2(5) y
Li1 O6 C12 C13 -64.4(7) y
O6 C12 C13 O7 -59.8(7) y
C12 C13 O7 C14 -153.9(5) y
C12 C13 O7 Li2 63.4(7) y
O10 Li2 O7 C14 111.6(6) y
O8 Li2 O7 C14 3.0(5) y
O3 Li2 O7 C14 -101.5(6) y
O9 Li2 O7 C14 16.2(13) y
O10 Li2 O7 C13 -106.4(6) y
O8 Li2 O7 C13 145.0(5) y
O3 Li2 O7 C13 40.5(8) y
O9 Li2 O7 C13 158.2(10) y
C13 O7 C14 C15 -175.9(5) y
Li2 O7 C14 C15 -29.8(7) y
O7 C14 C15 O8 51.0(8) y
C14 C15 O8 C16 173.4(7) y
C14 C15 O8 Li2 -48.8(7) y
O10 Li2 O8 C16 57.3(9) y
O7 Li2 O8 C16 162.2(7) y
O3 Li2 O8 C16 -93.5(8) y
O9 Li2 O8 C16 -11.1(7) y
O10 Li2 O8 C15 -80.2(7) y
O7 Li2 O8 C15 24.7(6) y
O3 Li2 O8 C15 129.1(6) y
O9 Li2 O8 C15 -148.6(5) y
C15 O8 C16 C17 169.9(8) y
Li2 O8 C16 C17 35.7(12) y
O8 C16 C17 O9 -49.2(13) y
C16 C17 O9 C18 -84.5(11) y
C16 C17 O9 Li2 40.6(11) y
O10 Li2 O9 C18 -1.5(6) y
O7 Li2 O9 C18 102.4(12) y
O8 Li2 O9 C18 115.7(6) y
O3 Li2 O9 C18 -135.4(6) y
O10 Li2 O9 C17 -133.3(6) y
O7 Li2 O9 C17 -29.4(14) y
O8 Li2 O9 C17 -16.1(7) y
O3 Li2 O9 C17 92.8(7) y
C17 O9 C18 C19 103.2(9) y
Li2 O9 C18 C19 -23.0(10) y
O9 C18 C19 O10 43.4(12) y
C18 C19 O10 C20 -178.3(8) y
C18 C19 O10 Li2 -45.2(10) y
O7 Li2 O10 C19 -123.5(7) y
O8 Li2 O10 C19 -40.7(8) y
O3 Li2 O10 C19 100.8(9) y
O9 Li2 O10 C19 26.2(6) y
O7 Li2 O10 C20 2.2(9) y
O8 Li2 O10 C20 85.1(8) y
O3 Li2 O10 C20 -133.5(8) y
O9 Li2 O10 C20 152.0(6) y
C19A B1A C1A C6A -86.1(5) y
C7A B1A C1A C6A 33.7(5) y
C13A B1A C1A C6A 154.4(4) y
C19A B1A C1A C2A 90.8(5) y
C7A B1A C1A C2A -149.5(4) y
C13A B1A C1A C2A -28.7(5) y
C6A C1A C2A C3A -0.5(6) y
B1A C1A C2A C3A -177.6(4) y
C1A C2A C3A C4A -0.2(7) y
C2A C3A C4A C5A 1.6(7) y
C3A C4A C5A C6A -2.2(8) y
C2A C1A C6A C5A -0.1(7) y
B1A C1A C6A C5A 177.0(4) y
C4A C5A C6A C1A 1.5(8) y
C19A B1A C7A C8A 36.6(5) y
C13A B1A C7A C8A 157.3(4) y
C1A B1A C7A C8A -82.8(5) y
C19A B1A C7A C12A -148.3(4) y
C13A B1A C7A C12A -27.6(6) y
C1A B1A C7A C12A 92.3(5) y
C12A C7A C8A C9A -2.0(7) y
B1A C7A C8A C9A 173.5(4) y
C7A C8A C9A C10A 1.7(8) y
C8A C9A C10A C11A -0.2(8) y
C9A C10A C11A C12A -0.9(8) y
C10A C11A C12A C7A 0.5(8) y
C8A C7A C12A C11A 0.9(7) y
B1A C7A C12A C11A -174.5(4) y
C19A B1A C13A C14A 13.0(6) y
C7A B1A C13A C14A -108.1(5) y
C1A B1A C13A C14A 132.6(4) y
C19A B1A C13A C18A -167.3(4) y
C7A B1A C13A C18A 71.6(5) y
C1A B1A C13A C18A -47.7(5) y
C18A C13A C14A C15A -3.0(7) y
B1A C13A C14A C15A 176.7(4) y
C13A C14A C15A C16A 1.5(7) y
C14A C15A C16A C17A 0.6(7) y
C15A C16A C17A C18A -0.9(7) y
C16A C17A C18A C13A -0.8(8) y
C14A C13A C18A C17A 2.6(7) y
B1A C13A C18A C17A -177.1(4) y
C7A B1A C19A C24A -136.6(4) y
C13A B1A C19A C24A 101.8(5) y
C1A B1A C19A C24A -17.8(6) y
C7A B1A C19A C20A 47.2(6) y
C13A B1A C19A C20A -74.4(5) y
C1A B1A C19A C20A 166.0(4) y
C24A C19A C20A C21A -3.3(7) y
B1A C19A C20A C21A 173.3(5) y
C19A C20A C21A C22A 0.9(8) y
C20A C21A C22A C23A 0.9(8) y
C21A C22A C23A C24A -0.1(9) y
C20A C19A C24A C23A 4.1(7) y
B1A C19A C24A C23A -172.5(5) y
C22A C23A C24A C19A -2.6(9) y
C13B B1B C1B C2B 47.5(5) y
C7B B1B C1B C2B 167.7(4) y
C19B B1B C1B C2B -72.2(5) y
C13B B1B C1B C6B -135.0(4) y
C7B B1B C1B C6B -14.8(6) y
C19B B1B C1B C6B 105.3(5) y
C6B C1B C2B C3B -0.8(7) y
B1B C1B C2B C3B 176.8(4) y
C1B C2B C3B C4B 0.2(8) y
C2B C3B C4B C5B 0.4(8) y
C3B C4B C5B C6B -0.3(7) y
C4B C5B C6B C1B -0.4(7) y
C2B C1B C6B C5B 1.0(6) y
B1B C1B C6B C5B -176.6(4) y
C1B B1B C7B C8B 74.5(6) y
C13B B1B C7B C8B -163.9(4) y
C19B B1B C7B C8B -46.3(6) y
C1B B1B C7B C12B -104.0(5) y
C13B B1B C7B C12B 17.6(6) y
C19B B1B C7B C12B 135.2(4) y
C12B C7B C8B C9B -0.5(8) y
B1B C7B C8B C9B -179.1(5) y
C7B C8B C9B C10B -1.1(9) y
C8B C9B C10B C11B 1.6(9) y
C9B C10B C11B C12B -0.6(9) y
C8B C7B C12B C11B 1.5(7) y
B1B C7B C12B C11B -179.9(5) y
C10B C11B C12B C7B -1.0(8) y
C1B B1B C13B C18B 26.6(6) y
C7B B1B C13B C18B -94.6(5) y
C19B B1B C13B C18B 147.4(4) y
C1B B1B C13B C14B -157.0(4) y
C7B B1B C13B C14B 81.8(5) y
C19B B1B C13B C14B -36.2(6) y
C18B C13B C14B C15B 0.0(7) y
B1B C13B C14B C15B -176.6(4) y
C13B C14B C15B C16B -0.3(7) y
C14B C15B C16B C17B 0.1(7) y
C15B C16B C17B C18B 0.3(7) y
C16B C17B C18B C13B -0.6(7) y
C14B C13B C18B C17B 0.4(6) y
B1B C13B C18B C17B 177.1(4) y
C1B B1B C19B C20B -160.0(4) y
C13B B1B C19B C20B 78.8(5) y
C7B B1B C19B C20B -39.0(5) y
C1B B1B C19B C24B 24.1(6) y
C13B B1B C19B C24B -97.1(5) y
C7B B1B C19B C24B 145.1(4) y
C24B C19B C20B C21B 2.5(6) y
B1B C19B C20B C21B -173.7(4) y
C19B C20B C21B C22B -1.8(7) y
C20B C21B C22B C23B -0.6(7) y
C21B C22B C23B C24B 2.0(7) y
C22B C23B C24B C19B -1.1(7) y
C20B C19B C24B C23B -1.1(6) y
B1B C19B C24B C23B 175.1(4) y
